data_4110843
loop_
_publ_author_name
'Kowichiro Saruhashi'
'Sh\=u Kobayashi'

_publ_section_title
;
 Remarkably Stable Chiral Zirconium Complexes for Asymmetric Mannich-Type
 Reactions
;
_journal_name_full 'Journal of the American Chemical Society'
_journal_page_first 11232
_journal_page_last 11235
_journal_paper_doi 10.1021/ja062776r
_journal_volume 128
_journal_year 2006
_chemical_absolute_configuration ad
_chemical_formula_sum 'C120 H60 Br12 O16 Zr4'
_chemical_formula_weight 3081.51
_space_group_IT_number 209
_symmetry_cell_setting cubic
_symmetry_Int_Tables_number 209
_symmetry_space_group_name_Hall 'F 4 2 3'
_symmetry_space_group_name_H-M 'F 4 3 2'
_cell_angle_alpha 90.0000
_cell_angle_beta 90.0000
_cell_angle_gamma 90.0000
_cell_formula_units_Z 8
_cell_length_a 32.163(5)
_cell_length_b 32.163(5)
_cell_length_c 32.163(5)
_cell_measurement_reflns_used 9993
_cell_measurement_temperature 100.1
_cell_measurement_theta_max 24.9
_cell_measurement_theta_min 3.1
_cell_volume 33271(9)
_diffrn_detector_area_resol_mean 7.31
_diffrn_measured_fraction_theta_full 0.974
_diffrn_measured_fraction_theta_max 0.974
_diffrn_measurement_device_type 'Rigaku Saturn'
_diffrn_measurement_method \w
_diffrn_radiation_type 'Mo K\a'
_diffrn_radiation_wavelength 0.71070
_diffrn_reflns_av_R_equivalents 0.043
_diffrn_reflns_limit_h_max 38
_diffrn_reflns_limit_h_min -38
_diffrn_reflns_limit_k_max 38
_diffrn_reflns_limit_k_min -38
_diffrn_reflns_limit_l_max 35
_diffrn_reflns_limit_l_min -38
_diffrn_reflns_number 71835
_diffrn_reflns_theta_full 25.01
_diffrn_reflns_theta_max 25.01
_exptl_absorpt_coefficient_mu 3.178
_exptl_absorpt_correction_T_max 0.728
_exptl_absorpt_correction_T_min 0.579
_exptl_absorpt_correction_type multi-scan
_exptl_absorpt_process_details 'Jacobson, R. (1998) Private communication'
_exptl_crystal_colour colorless
_exptl_crystal_density_diffrn 1.230
_exptl_crystal_description block
_exptl_crystal_F_000 11904.00
_exptl_crystal_size_max 0.18
_exptl_crystal_size_mid 0.18
_exptl_crystal_size_min 0.10
_refine_diff_density_max 2.44
_refine_diff_density_min -0.66
_refine_ls_abs_structure_details 'Flack, H. D. (1983), Acta Cryst. A39, 876-881.  966 Friedel Pairs'
_refine_ls_abs_structure_Flack 0.01(5)
_refine_ls_extinction_method none
_refine_ls_goodness_of_fit_ref 1.513
_refine_ls_number_parameters 68
_refine_ls_number_reflns 2444
_refine_ls_R_factor_gt 0.1126
_refine_ls_shift/su_max 0.1530
_refine_ls_structure_factor_coef Fsqd
_refine_ls_weighting_details 'w = 1/[\s^2^(Fo^2^)+(0.2000P)^2^+0.0000P] where P=(Fo^2^+2Fc^2^)/3'
_refine_ls_weighting_scheme calc
_refine_ls_wR_factor_ref 0.3523
_reflns_number_gt 1985
_reflns_number_total 2444
_reflns_threshold_expression F^2^>2.0\s(F^2^)
_cod_data_source_file ja062776rsi20060628_075108.cif
_cod_data_source_block x
_cod_original_formula_sum 'C120 H60 Br12 O16 Zr4 '
_cod_database_code 4110843

loop_
_symmetry_equiv_pos_site_id
_symmetry_equiv_pos_as_xyz
1 +X,+Y,+Z
2 +Y,+Z,+X
3 +Z,+X,+Y
4 -Y,+X,+Z
5 -Z,+Y,+X
6 -X,+Z,+Y
7 -X,-Y,+Z
8 -Z,+X,-Y
9 -X,+Y,-Z
10 -Y,-Z,+X
11 -Z,-X,+Y
12 +Y,-X,+Z
13 +Z,-Y,+X
14 +X,-Z,+Y
15 -Y,+Z,-X
16 -Z,-Y,-X
17 -X,-Z,-Y
18 -Y,-X,-Z
19 +Y,-Z,-X
20 +Y,+X,-Z
21 +Z,+Y,-X
22 +X,+Z,-Y
23 +X,-Y,-Z
24 +Z,-X,-Y
25 +X,1/2+Y,1/2+Z
26 +Y,1/2+Z,1/2+X
27 +Z,1/2+X,1/2+Y
28 -Y,1/2+X,1/2+Z
29 -Z,1/2+Y,1/2+X
30 -X,1/2+Z,1/2+Y
31 -X,1/2-Y,1/2+Z
32 -Z,1/2+X,1/2-Y
33 -X,1/2+Y,1/2-Z
34 -Y,1/2-Z,1/2+X
35 -Z,1/2-X,1/2+Y
36 +Y,1/2-X,1/2+Z
37 +Z,1/2-Y,1/2+X
38 +X,1/2-Z,1/2+Y
39 -Y,1/2+Z,1/2-X
40 -Z,1/2-Y,1/2-X
41 -X,1/2-Z,1/2-Y
42 -Y,1/2-X,1/2-Z
43 +Y,1/2-Z,1/2-X
44 +Y,1/2+X,1/2-Z
45 +Z,1/2+Y,1/2-X
46 +X,1/2+Z,1/2-Y
47 +X,1/2-Y,1/2-Z
48 +Z,1/2-X,1/2-Y
49 1/2+X,+Y,1/2+Z
50 1/2+Y,+Z,1/2+X
51 1/2+Z,+X,1/2+Y
52 1/2-Y,+X,1/2+Z
53 1/2-Z,+Y,1/2+X
54 1/2-X,+Z,1/2+Y
55 1/2-X,-Y,1/2+Z
56 1/2-Z,+X,1/2-Y
57 1/2-X,+Y,1/2-Z
58 1/2-Y,-Z,1/2+X
59 1/2-Z,-X,1/2+Y
60 1/2+Y,-X,1/2+Z
61 1/2+Z,-Y,1/2+X
62 1/2+X,-Z,1/2+Y
63 1/2-Y,+Z,1/2-X
64 1/2-Z,-Y,1/2-X
65 1/2-X,-Z,1/2-Y
66 1/2-Y,-X,1/2-Z
67 1/2+Y,-Z,1/2-X
68 1/2+Y,+X,1/2-Z
69 1/2+Z,+Y,1/2-X
70 1/2+X,+Z,1/2-Y
71 1/2+X,-Y,1/2-Z
72 1/2+Z,-X,1/2-Y
73 1/2+X,1/2+Y,+Z
74 1/2+Y,1/2+Z,+X
75 1/2+Z,1/2+X,+Y
76 1/2-Y,1/2+X,+Z
77 1/2-Z,1/2+Y,+X
78 1/2-X,1/2+Z,+Y
79 1/2-X,1/2-Y,+Z
80 1/2-Z,1/2+X,-Y
81 1/2-X,1/2+Y,-Z
82 1/2-Y,1/2-Z,+X
83 1/2-Z,1/2-X,+Y
84 1/2+Y,1/2-X,+Z
85 1/2+Z,1/2-Y,+X
86 1/2+X,1/2-Z,+Y
87 1/2-Y,1/2+Z,-X
88 1/2-Z,1/2-Y,-X
89 1/2-X,1/2-Z,-Y
90 1/2-Y,1/2-X,-Z
91 1/2+Y,1/2-Z,-X
92 1/2+Y,1/2+X,-Z
93 1/2+Z,1/2+Y,-X
94 1/2+X,1/2+Z,-Y
95 1/2+X,1/2-Y,-Z
96 1/2+Z,1/2-X,-Y

loop_
_atom_site_label
_atom_site_type_symbol
_atom_site_fract_x
_atom_site_fract_y
_atom_site_fract_z
_atom_site_U_iso_or_equiv
_atom_site_adp_type
_atom_site_occupancy
_atom_site_symmetry_multiplicity
_atom_site_calc_flag
_atom_site_refinement_flags
_atom_site_disorder_assembly
_atom_site_disorder_group
Zr(1) Zr 0.28805(2) 0.78805(2) 0.78805(2) 0.0703(5) Uani 1.00 3 d SP . .
O(1) O 0.2205(2) 0.7795(2) 0.7795(2) 0.091(2) Uani 1.00 3 d SP . .
O(2) O 0.29251(18) 0.8486(2) 0.7769(2) 0.0906(15) Uani 1.00 1 d . . .
Br(1) Br 0.30842(18) 1.01249(8) 0.58309(11) 0.1428(13) Uani 0.50 1 d P A 1
C(1) C 0.3019(4) 0.8728(3) 0.7426(3) 0.088(5) Uiso 0.50 1 d PG A 1
C(2) C 0.3379(3) 0.8671(3) 0.7191(3) 0.104(6) Uiso 0.50 1 d PG A 1
C(3) C 0.3483(3) 0.8955(3) 0.6881(3) 0.108(5) Uiso 0.50 1 d PG A 1
C(4) C 0.3226(2) 0.9296(2) 0.6805(2) 0.101(4) Uiso 0.50 1 d PG A 1
C(5) C 0.3273(3) 0.9504(3) 0.6427(3) 0.099(5) Uiso 0.50 1 d PG A 1
C(6) C 0.2960(4) 0.9767(3) 0.6283(3) 0.117(6) Uiso 0.50 1 d PG A 1
C(7) C 0.2600(3) 0.9824(3) 0.6518(3) 0.094(4) Uiso 0.50 1 d PG A 1
C(8) C 0.2552(3) 0.9617(3) 0.6896(3) 0.105(6) Uiso 0.50 1 d PG A 1
C(9) C 0.2865(2) 0.9353(2) 0.7039(2) 0.088(4) Uiso 0.50 1 d PG A 1
C(10) C 0.2762(3) 0.9069(3) 0.7350(3) 0.101(5) Uiso 0.50 1 d PG A 1
Br(21) Br 0.27524(17) 1.01522(9) 0.58134(12) 0.1445(14) Uani 0.50 1 d P A 2
C(21) C 0.2966(3) 0.8796(3) 0.7471(3) 0.089(6) Uiso 0.50 1 d PG A 2
C(22) C 0.3326(3) 0.8799(3) 0.7230(3) 0.095(5) Uiso 0.50 1 d PG A 2
C(23) C 0.3357(2) 0.9065(4) 0.6889(3) 0.122(7) Uiso 0.50 1 d PG A 2
C(24) C 0.3027(2) 0.9328(2) 0.6789(2) 0.091(4) Uiso 0.50 1 d PG A 2
C(25) C 0.3051(3) 0.9581(3) 0.6438(2) 0.118(6) Uiso 0.50 1 d PG A 2
C(26) C 0.2715(4) 0.9831(3) 0.6327(3) 0.129(7) Uiso 0.50 1 d PG A 2
C(27) C 0.2354(3) 0.9829(3) 0.6568(3) 0.087(4) Uiso 0.50 1 d PG A 2
C(28) C 0.2330(2) 0.9575(2) 0.6920(3) 0.101(5) Uiso 0.50 1 d PG A 2
C(29) C 0.2667(2) 0.9325(2) 0.7030(2) 0.076(3) Uiso 0.50 1 d PG A 2
C(30) C 0.2636(3) 0.9059(2) 0.7371(2) 0.074(3) Uiso 0.50 1 d PG A 2

loop_
_atom_site_aniso_label
_atom_site_aniso_U_11
_atom_site_aniso_U_22
_atom_site_aniso_U_33
_atom_site_aniso_U_12
_atom_site_aniso_U_13
_atom_site_aniso_U_23
Zr(1) 0.0703(5) 0.0703(5) 0.0703(5) 0.0034(2) 0.0034(2) 0.0034(2)
Br(1) 0.222(3) 0.0763(15) 0.130(2) -0.0076(18) 0.035(2) 0.0142(11)
Br(21) 0.215(3) 0.0853(16) 0.133(2) -0.0122(19) -0.030(2) 0.0325(12)
O(1) 0.091(2) 0.091(2) 0.091(2) 0.004(2) 0.004(2) -0.004(2)
O(2) 0.097(4) 0.080(3) 0.095(3) -0.001(2) 0.001(3) 0.007(2)

loop_
_atom_type_symbol
_atom_type_description
_atom_type_scat_dispersion_real
_atom_type_scat_dispersion_imag
_atom_type_scat_source
C C 0.003 0.002
;
International Tables for Crystallography
(1992, Vol. C, Tables 4.2.6.8 and 6.1.1.4)
;
H H 0.000 0.000
;
International Tables for Crystallography
(1992, Vol. C, Table 6.1.1.4)
;
Br Br -0.290 2.459
;
International Tables for Crystallography
(1992, Vol. C, Tables 4.2.6.8 and 6.1.1.4)
;
O O 0.011 0.006
;
International Tables for Crystallography
(1992, Vol. C, Tables 4.2.6.8 and 6.1.1.4)
;
Zr Zr -2.967 0.560
;
International Tables for Crystallography
(1992, Vol. C, Tables 4.2.6.8 and 6.1.1.4)
;
